data_4130362
loop_
_publ_author_name
'Gurak, Jr, John A'
'Yang, Kin S.'
'Liu, Zhen'
'Engle, Keary M.'

_publ_section_title
;
 Directed, Regiocontrolled Hydroamination of Unactivated Alkenes via
 Protodepalladation.
;
_journal_issue 18
_journal_name_full 'Journal of the American Chemical Society'
_journal_page_first 5805
_journal_page_last 5808
_journal_paper_doi 10.1021/jacs.6b02718
_journal_volume 138
_journal_year 2016
_chemical_formula_moiety 'C17 H15 N3 O3 Pd, 0.5(C4 H5 N O2), 0.25(O)'
_chemical_formula_sum 'C19 H17.5 N3.5 O4.25 Pd'
_chemical_formula_weight 469.26
_space_group_crystal_system monoclinic
_space_group_IT_number 15
_space_group_name_Hall '-C 2yc'
_space_group_name_H-M_alt 'C 1 2/c 1'
_atom_sites_solution_hydrogens geom
_audit_creation_date 2016-01-15
_audit_creation_method
;
Olex2 1.2-beta
(compiled 2015.11.10 svn.r3248 for OlexSys, GUI svn.r5133)
;
_cell_angle_alpha 90
_cell_angle_beta 94.8740(10)
_cell_angle_gamma 90
_cell_formula_units_Z 16
_cell_length_a 25.7330(12)
_cell_length_b 13.3912(5)
_cell_length_c 21.1443(9)
_cell_measurement_reflns_used 9610
_cell_measurement_temperature 100
_cell_measurement_theta_max 28.266
_cell_measurement_theta_min 2.396
_cell_volume 7259.9(5)
_computing_cell_refinement 'SAINT v8.34A (Bruker, 2013)'
_computing_data_reduction 'SAINT v8.34A (Bruker, 2013)'
_computing_molecular_graphics 'Olex2 (Dolomanov et al., 2009)'
_computing_publication_material 'Olex2 (Dolomanov et al., 2009)'
_computing_structure_refinement 'ShelXL (Sheldrick, 2015)'
_computing_structure_solution 'ShelXS (Sheldrick, 2008)'
_diffrn_ambient_temperature 100
_diffrn_measured_fraction_theta_full 0.999
_diffrn_measured_fraction_theta_max 0.996
_diffrn_measurement_device_type 'Bruker APEX-II CCD'
_diffrn_measurement_method '\f and \w scans'
_diffrn_radiation_type MoK\a
_diffrn_radiation_wavelength 0.71073
_diffrn_reflns_av_R_equivalents 0.0430
_diffrn_reflns_av_unetI/netI 0.0398
_diffrn_reflns_Laue_measured_fraction_full 0.999
_diffrn_reflns_Laue_measured_fraction_max 0.996
_diffrn_reflns_limit_h_max 34
_diffrn_reflns_limit_h_min -23
_diffrn_reflns_limit_k_max 17
_diffrn_reflns_limit_k_min -17
_diffrn_reflns_limit_l_max 28
_diffrn_reflns_limit_l_min -28
_diffrn_reflns_number 35578
_diffrn_reflns_point_group_measured_fraction_full 0.999
_diffrn_reflns_point_group_measured_fraction_max 0.996
_diffrn_reflns_theta_full 26.000
_diffrn_reflns_theta_max 28.295
_diffrn_reflns_theta_min 2.396
_diffrn_standards_number 0
_exptl_absorpt_coefficient_mu 1.057
_exptl_absorpt_correction_T_max 0.2627
_exptl_absorpt_correction_T_min 0.2130
_exptl_absorpt_correction_type multi-scan
_exptl_absorpt_process_details
;
SADABS-2014/5 (Bruker,2014/5) was used for absorption correction.
wR2(int) was 0.0510 before and 0.0468 after correction.
The Ratio of minimum to maximum transmission is 0.8108.
The \l/2 correction factor is 0.00150.
;
_exptl_crystal_colour orange
_exptl_crystal_colour_primary orange
_exptl_crystal_density_diffrn 1.717
_exptl_crystal_description block
_exptl_crystal_F_000 3776
_exptl_crystal_size_max 0.35
_exptl_crystal_size_mid 0.3
_exptl_crystal_size_min 0.25
_refine_diff_density_max 2.572
_refine_diff_density_min -1.008
_refine_diff_density_rms 0.108
_refine_ls_extinction_method none
_refine_ls_goodness_of_fit_ref 1.027
_refine_ls_hydrogen_treatment constr
_refine_ls_matrix_type full
_refine_ls_number_parameters 569
_refine_ls_number_reflns 8994
_refine_ls_number_restraints 0
_refine_ls_restrained_S_all 1.027
_refine_ls_R_factor_all 0.0513
_refine_ls_R_factor_gt 0.0378
_refine_ls_shift/su_max 0.001
_refine_ls_shift/su_mean 0.000
_refine_ls_structure_factor_coef Fsqd
_refine_ls_weighting_details 'w=1/[\s^2^(Fo^2^)+(0.0367P)^2^+33.5664P] where P=(Fo^2^+2Fc^2^)/3'
_refine_ls_weighting_scheme calc
_refine_ls_wR_factor_gt 0.0868
_refine_ls_wR_factor_ref 0.0955
_reflns_Friedel_coverage 0.000
_reflns_number_gt 7338
_reflns_number_total 8994
_reflns_threshold_expression 'I > 2\s(I)'
_cod_data_source_file ja6b02718_si_003.cif
_cod_data_source_block engle07_0m_a_sq
_cod_original_formula_sum 'C19 H17.50 N3.50 O4.25 Pd'
_cod_database_code 4130362
_shelx_space_group_comment
;
The symmetry employed for this shelxl refinement is uniquely defined
by the following loop, which should always be used as a source of
symmetry information in preference to the above space-group names.
They are only intended as comments.
;
_shelx_estimated_absorpt_t_max 0.778
_shelx_estimated_absorpt_t_min 0.709
_olex2_refinement_description
;
1. Fixed Uiso
 At 1.2 times of:
  All C(H) groups, All C(H,H) groups, All N(H) groups
2. Others
 Sof(O7')=Sof(O8')=Sof(N7')=Sof(H7')=Sof(C35')=Sof(C36')=Sof(H36C)=Sof(H36D)=
 Sof(C37')=Sof(H37C)=Sof(H37D)=Sof(C38')=1-FVAR(1)
 Sof(O7)=Sof(O8)=Sof(N7)=Sof(H7A)=Sof(C35)=Sof(C36)=Sof(H36A)=Sof(H36B)=
 Sof(C37)=Sof(H37A)=Sof(H37B)=Sof(C38)=FVAR(1)
 Fixed Sof: O9'(0.5)
3.a Ternary CH refined with riding coordinates:
 C29(H29), C12(H12)
3.b Secondary CH2 refined with riding coordinates:
 C28(H28A,H28B), C32(H32A,H32B), C33(H33A,H33B), C11(H11A,H11B), C15(H15A,
 H15B), C16(H16A,H16B), C36(H36A,H36B), C37(H37A,H37B), C36'(H36C,H36D),
 C37'(H37C,H37D)
3.c Aromatic/amide H refined with riding coordinates:
 C18(H18), C19(H19), C20(H20), C22(H22), C23(H23), C24(H24), C1(H1), C2(H2),
 C3(H3), C5(H5), C6(H6), C7(H7), N7(H7A), N7'(H7')
3.d X=CH2 refined with riding coordinates:
 C30(H30A,H30B), C13(H13A,H13B)
;
_shelx_shelxl_version_number 2014/7
_olex2_submission_original_sample_id AQ_H_Suc
_olex2_submission_special_instructions 'No special instructions were received'

loop_
_space_group_symop_operation_xyz
'x, y, z'
'-x, y, -z+1/2'
'x+1/2, y+1/2, z'
'-x+1/2, y+1/2, -z+1/2'
'-x, -y, -z'
'x, -y, z-1/2'
'-x+1/2, -y+1/2, -z'
'x+1/2, -y+1/2, z-1/2'

loop_
_atom_site_label
_atom_site_type_symbol
_atom_site_fract_x
_atom_site_fract_y
_atom_site_fract_z
_atom_site_U_iso_or_equiv
_atom_site_adp_type
_atom_site_occupancy
_atom_site_site_symmetry_order
_atom_site_calc_flag
_atom_site_refinement_flags_posn
_atom_site_refinement_flags_occupancy
_atom_site_disorder_assembly
_atom_site_disorder_group
Pd01 Pd 0.63759(2) 0.72548(2) 0.29788(2) 0.01738(7) Uani 1 1 d . . . .
O4 O 0.66857(9) 0.6960(2) 0.11076(11) 0.0291(5) Uani 1 1 d . . . .
O5 O 0.54219(10) 0.6005(2) 0.35355(12) 0.0343(6) Uani 1 1 d . . . .
O6 O 0.64455(10) 0.8579(2) 0.43192(12) 0.0326(6) Uani 1 1 d . . . .
N4 N 0.71118(10) 0.70195(19) 0.33939(12) 0.0184(5) Uani 1 1 d . . . .
N5 N 0.67484(10) 0.71541(19) 0.21958(12) 0.0178(5) Uani 1 1 d . . . .
N6 N 0.60140(10) 0.7264(2) 0.38016(12) 0.0229(6) Uani 1 1 d . . . .
C18 C 0.72662(13) 0.6953(2) 0.40083(14) 0.0220(6) Uani 1 1 d . . . .
H18 H 0.7011 0.6901 0.4306 0.026 Uiso 1 1 calc R . . .
C19 C 0.77948(14) 0.6956(3) 0.42307(16) 0.0262(7) Uani 1 1 d . . . .
H19 H 0.7893 0.6934 0.4674 0.031 Uiso 1 1 calc R . . .
C20 C 0.81670(13) 0.6991(3) 0.38116(16) 0.0245(7) Uani 1 1 d . . . .
H20 H 0.8525 0.6999 0.3962 0.029 Uiso 1 1 calc R . . .
C21 C 0.80217(12) 0.7016(2) 0.31538(15) 0.0205(6) Uani 1 1 d . . . .
C22 C 0.83805(12) 0.7024(2) 0.26842(16) 0.0238(7) Uani 1 1 d . . . .
H22 H 0.8745 0.6997 0.2803 0.029 Uiso 1 1 calc R . . .
C23 C 0.81995(12) 0.7070(2) 0.20568(16) 0.0231(7) Uani 1 1 d . . . .
H23 H 0.8443 0.7075 0.1744 0.028 Uiso 1 1 calc R . . .
C24 C 0.76605(12) 0.7110(2) 0.18603(15) 0.0200(6) Uani 1 1 d . . . .
H24 H 0.7548 0.7142 0.1421 0.024 Uiso 1 1 calc R . . .
C25 C 0.72963(12) 0.7103(2) 0.23068(15) 0.0175(6) Uani 1 1 d . . . .
C26 C 0.74802(12) 0.7047(2) 0.29587(14) 0.0181(6) Uani 1 1 d . . . .
C27 C 0.64872(12) 0.7068(2) 0.16123(15) 0.0209(6) Uani 1 1 d . . . .
C28 C 0.58961(12) 0.7098(3) 0.16230(15) 0.0250(7) Uani 1 1 d . . . .
H28A H 0.5761 0.7670 0.1361 0.030 Uiso 1 1 calc R . . .
H28B H 0.5750 0.6482 0.1420 0.030 Uiso 1 1 calc R . . .
C29 C 0.56962(12) 0.7189(3) 0.22694(15) 0.0238(7) Uani 1 1 d . . . .
H29 H 0.5416 0.6708 0.2363 0.029 Uiso 1 1 calc R . . .
C30 C 0.56873(13) 0.8087(3) 0.25712(16) 0.0260(7) Uani 1 1 d . . . .
H30A H 0.5809 0.8669 0.2374 0.031 Uiso 1 1 calc R . . .
H30B H 0.5560 0.8130 0.2979 0.031 Uiso 1 1 calc R . . .
C31 C 0.55951(13) 0.6666(3) 0.38985(16) 0.0269(7) Uani 1 1 d . . . .
C32 C 0.53685(14) 0.6961(3) 0.45114(16) 0.0320(8) Uani 1 1 d . . . .
H32A H 0.5021 0.7271 0.4424 0.038 Uiso 1 1 calc R . . .
H32B H 0.5337 0.6373 0.4789 0.038 Uiso 1 1 calc R . . .
C33 C 0.57580(15) 0.7706(3) 0.48147(17) 0.0349(9) Uani 1 1 d . . . .
H33A H 0.5580 0.8320 0.4943 0.042 Uiso 1 1 calc R . . .
H33B H 0.5956 0.7414 0.5192 0.042 Uiso 1 1 calc R . . .
C34 C 0.61132(13) 0.7927(3) 0.42978(16) 0.0274(7) Uani 1 1 d . . . .
Pd02 Pd 0.22626(2) -0.06140(2) 0.40606(2) 0.02269(7) Uani 1 1 d . . . .
O1 O 0.37314(10) -0.0306(2) 0.34394(13) 0.0390(7) Uani 1 1 d . . . .
O2 O 0.15626(16) 0.0787(2) 0.49933(15) 0.0602(10) Uani 1 1 d . . . .
O3 O 0.14979(14) -0.2438(3) 0.43201(15) 0.0526(9) Uani 1 1 d . . . .
N1 N 0.18382(11) -0.0440(2) 0.32102(13) 0.0232(6) Uani 1 1 d . . . .
N2 N 0.28504(11) -0.0483(2) 0.35082(13) 0.0227(6) Uani 1 1 d . . . .
N3 N 0.16174(12) -0.0759(2) 0.45390(13) 0.0304(7) Uani 1 1 d . . . .
C1 C 0.13235(14) -0.0397(3) 0.31010(18) 0.0296(8) Uani 1 1 d . . . .
H1 H 0.1116 -0.0368 0.3452 0.036 Uiso 1 1 calc R . . .
C2 C 0.10754(15) -0.0393(3) 0.24841(19) 0.0347(8) Uani 1 1 d . . . .
H2 H 0.0706 -0.0363 0.2421 0.042 Uiso 1 1 calc R . . .
C3 C 0.13670(14) -0.0433(3) 0.19758(18) 0.0301(8) Uani 1 1 d . . . .
H3 H 0.1200 -0.0456 0.1558 0.036 Uiso 1 1 calc R . . .
C4 C 0.19163(14) -0.0440(2) 0.20711(16) 0.0246(7) Uani 1 1 d . . . .
C5 C 0.22490(15) -0.0456(3) 0.15745(17) 0.0291(8) Uani 1 1 d . . . .
H5 H 0.2108 -0.0474 0.1145 0.035 Uiso 1 1 calc R . . .
C6 C 0.27771(15) -0.0444(2) 0.17177(17) 0.0290(8) Uani 1 1 d . . . .
H6 H 0.2999 -0.0441 0.1381 0.035 Uiso 1 1 calc R . . .
C7 C 0.30032(14) -0.0435(2) 0.23513(17) 0.0269(7) Uani 1 1 d . . . .
H7 H 0.3372 -0.0421 0.2433 0.032 Uiso 1 1 calc R . . .
C8 C 0.26928(13) -0.0447(2) 0.28503(15) 0.0209(6) Uani 1 1 d . . . .
C9 C 0.21431(13) -0.0438(2) 0.27072(16) 0.0218(6) Uani 1 1 d . . . .
C10 C 0.33474(14) -0.0413(3) 0.37488(18) 0.0299(8) Uani 1 1 d . . . .
C11 C 0.34196(15) -0.0464(3) 0.44693(19) 0.0394(9) Uani 1 1 d . . . .
H11A H 0.3629 0.0120 0.4626 0.047 Uiso 1 1 calc R . . .
H11B H 0.3623 -0.1071 0.4592 0.047 Uiso 1 1 calc R . . .
C12 C 0.2912(2) -0.0480(5) 0.4804(3) 0.0687(16) Uani 1 1 d . . . .
H12 H 0.2875 0.0030 0.5143 0.082 Uiso 1 1 calc R . . .
C13 C 0.2708(3) -0.1297(5) 0.4874(3) 0.084(2) Uani 1 1 d . . . .
H13A H 0.2864 -0.1884 0.4723 0.101 Uiso 1 1 calc R . . .
H13B H 0.2394 -0.1342 0.5078 0.101 Uiso 1 1 calc R . . .
C14 C 0.13967(19) -0.0053(3) 0.48996(18) 0.0440(11) Uani 1 1 d . . . .
C15 C 0.0901(2) -0.0495(4) 0.5143(3) 0.0722(19) Uani 1 1 d . . . .
H15A H 0.0922 -0.0477 0.5613 0.087 Uiso 1 1 calc R . . .
H15B H 0.0590 -0.0114 0.4975 0.087 Uiso 1 1 calc R . . .
C16 C 0.08714(16) -0.1541(4) 0.49112(18) 0.0447(11) Uani 1 1 d . . . .
H16A H 0.0550 -0.1652 0.4628 0.054 Uiso 1 1 calc R . . .
H16B H 0.0878 -0.2017 0.5270 0.054 Uiso 1 1 calc R . . .
C17 C 0.13524(15) -0.1654(4) 0.45530(16) 0.0374(10) Uani 1 1 d . . . .
O7 O 0.50398(17) -0.1065(3) 0.3772(2) 0.0422(12) Uani 0.642(4) 1 d . P A 1
O8 O 0.46161(18) 0.2236(3) 0.3615(3) 0.0502(14) Uani 0.642(4) 1 d . P A 1
N7 N 0.4708(3) 0.0515(5) 0.3691(5) 0.042(2) Uani 0.642(4) 1 d . P A 1
H7A H 0.4376 0.0360 0.3701 0.051 Uiso 0.642(4) 1 calc R P A 1
C35 C 0.5111(3) -0.0180(5) 0.3736(3) 0.0378(15) Uani 0.642(4) 1 d . P A 1
C36 C 0.5625(4) 0.0361(8) 0.3731(6) 0.052(3) Uani 0.642(4) 1 d . P A 1
H36A H 0.5829 0.0101 0.3390 0.062 Uiso 0.642(4) 1 calc R P A 1
H36B H 0.5834 0.0283 0.4143 0.062 Uiso 0.642(4) 1 calc R P A 1
C37 C 0.5479(3) 0.1446(7) 0.3612(6) 0.079(3) Uani 0.642(4) 1 d . P A 1
H37A H 0.5581 0.1667 0.3193 0.095 Uiso 0.642(4) 1 calc R P A 1
H37B H 0.5653 0.1880 0.3945 0.095 Uiso 0.642(4) 1 calc R P A 1
C38 C 0.4891(3) 0.1485(6) 0.3630(4) 0.055(2) Uani 0.642(4) 1 d . P A 1
O7' O 0.4915(6) -0.0061(14) 0.4774(5) 0.110(6) Uani 0.358(4) 1 d . P A 2
O8' O 0.4878(5) 0.0325(10) 0.2663(5) 0.078(4) Uani 0.358(4) 1 d . P A 2
N7' N 0.4800(5) 0.0084(11) 0.3702(6) 0.035(3) Uani 0.358(4) 1 d . P A 2
H7' H 0.4472 -0.0107 0.3658 0.042 Uiso 0.358(4) 1 calc R P A 2
C35' C 0.5066(6) 0.0128(12) 0.4283(6) 0.058(4) Uani 0.358(4) 1 d . P A 2
C36' C 0.5586(6) 0.0584(11) 0.4190(10) 0.074(6) Uani 0.358(4) 1 d . P A 2
H36C H 0.5872 0.0160 0.4384 0.089 Uiso 0.358(4) 1 calc R P A 2
H36D H 0.5615 0.1256 0.4385 0.089 Uiso 0.358(4) 1 calc R P A 2
C37' C 0.5612(7) 0.0654(15) 0.3415(11) 0.059(5) Uani 0.358(4) 1 d . P A 2
H37C H 0.5689 0.1342 0.3277 0.070 Uiso 0.358(4) 1 calc R P A 2
H37D H 0.5872 0.0187 0.3263 0.070 Uiso 0.358(4) 1 calc R P A 2
C38' C 0.5055(5) 0.0342(11) 0.3193(6) 0.050(3) Uani 0.358(4) 1 d . P A 2
O9' O 0.4673(2) 0.2945(4) 0.3822(2) 0.0315(11) Uani 0.5 1 d . P B 2

loop_
_atom_site_aniso_label
_atom_site_aniso_U_11
_atom_site_aniso_U_22
_atom_site_aniso_U_33
_atom_site_aniso_U_23
_atom_site_aniso_U_13
_atom_site_aniso_U_12
Pd01 0.01284(11) 0.02175(13) 0.01753(11) -0.00095(9) 0.00126(8) -0.00066(9)
O4 0.0213(12) 0.0467(15) 0.0192(11) -0.0027(11) 0.0012(9) 0.0005(11)
O5 0.0253(13) 0.0412(15) 0.0369(14) -0.0026(12) 0.0058(11) -0.0082(12)
O6 0.0284(13) 0.0386(15) 0.0309(13) -0.0098(11) 0.0036(10) -0.0015(11)
N4 0.0174(12) 0.0179(13) 0.0200(12) -0.0015(10) 0.0016(10) 0.0008(10)
N5 0.0141(12) 0.0205(13) 0.0189(12) -0.0017(10) 0.0009(9) 0.0018(10)
N6 0.0176(13) 0.0332(16) 0.0180(12) 0.0003(11) 0.0024(10) 0.0002(11)
C18 0.0231(16) 0.0236(16) 0.0189(14) -0.0009(12) 0.0000(12) 0.0002(13)
C19 0.0290(18) 0.0286(18) 0.0199(15) -0.0010(13) -0.0042(13) 0.0027(14)
C20 0.0181(15) 0.0269(17) 0.0277(16) -0.0018(14) -0.0040(12) 0.0016(13)
C21 0.0180(15) 0.0171(15) 0.0256(15) 0.0007(12) -0.0019(12) 0.0021(12)
C22 0.0127(14) 0.0237(16) 0.0349(18) 0.0028(14) 0.0005(12) 0.0017(12)
C23 0.0167(15) 0.0228(16) 0.0309(17) 0.0015(13) 0.0085(13) 0.0019(12)
C24 0.0203(15) 0.0173(15) 0.0227(15) 0.0018(12) 0.0038(12) 0.0009(12)
C25 0.0147(14) 0.0139(14) 0.0237(14) 0.0002(12) -0.0006(11) 0.0001(11)
C26 0.0179(14) 0.0153(14) 0.0210(14) -0.0004(11) 0.0008(11) 0.0000(11)
C27 0.0197(15) 0.0210(16) 0.0219(15) 0.0000(12) 0.0009(12) -0.0003(12)
C28 0.0169(15) 0.0356(19) 0.0220(15) -0.0057(14) -0.0022(12) 0.0014(13)
C29 0.0119(14) 0.0346(19) 0.0246(15) -0.0022(14) -0.0011(12) -0.0019(13)
C30 0.0171(15) 0.0345(19) 0.0265(16) -0.0007(14) 0.0017(13) 0.0040(14)
C31 0.0172(15) 0.038(2) 0.0255(16) 0.0087(15) 0.0041(13) 0.0050(14)
C32 0.0188(16) 0.051(2) 0.0270(17) 0.0065(16) 0.0077(13) 0.0044(16)
C33 0.0270(18) 0.056(3) 0.0229(16) -0.0041(17) 0.0060(14) 0.0044(18)
C34 0.0200(16) 0.038(2) 0.0246(16) -0.0021(15) 0.0033(13) 0.0057(15)
Pd02 0.01849(12) 0.02472(14) 0.02479(13) -0.00236(10) 0.00143(9) -0.00146(10)
O1 0.0188(12) 0.0541(18) 0.0446(16) -0.0112(13) 0.0050(11) -0.0055(12)
O2 0.106(3) 0.0388(18) 0.0401(17) 0.0053(14) 0.0312(19) 0.0106(19)
O3 0.059(2) 0.060(2) 0.0417(17) -0.0172(15) 0.0222(15) -0.0238(17)
N1 0.0200(13) 0.0234(14) 0.0262(14) -0.0047(11) 0.0020(11) 0.0016(11)
N2 0.0189(13) 0.0223(14) 0.0269(14) -0.0022(11) 0.0026(11) 0.0003(11)
N3 0.0265(15) 0.0436(19) 0.0218(14) -0.0017(13) 0.0068(12) 0.0014(13)
C1 0.0208(16) 0.0293(18) 0.0384(19) -0.0085(15) 0.0006(14) 0.0018(14)
C2 0.0221(17) 0.035(2) 0.045(2) -0.0062(17) -0.0079(16) 0.0029(15)
C3 0.0283(18) 0.0263(18) 0.0340(19) -0.0035(15) -0.0071(15) 0.0010(15)
C4 0.0294(18) 0.0157(15) 0.0280(17) -0.0024(13) -0.0015(14) 0.0001(13)
C5 0.041(2) 0.0201(17) 0.0256(17) -0.0014(13) 0.0028(15) -0.0013(15)
C6 0.039(2) 0.0185(16) 0.0307(18) 0.0018(14) 0.0105(15) -0.0014(14)
C7 0.0274(18) 0.0184(16) 0.0358(18) -0.0003(14) 0.0085(14) 0.0008(13)
C8 0.0200(15) 0.0157(15) 0.0271(16) -0.0009(12) 0.0022(12) -0.0006(12)
C9 0.0228(16) 0.0141(14) 0.0282(16) -0.0031(12) 0.0006(13) 0.0001(12)
C10 0.0230(17) 0.0302(19) 0.0365(19) -0.0064(15) 0.0013(14) -0.0023(14)
C11 0.0236(18) 0.054(3) 0.039(2) -0.0028(19) -0.0070(16) -0.0029(18)
C12 0.061(3) 0.085(4) 0.054(3) 0.005(3) -0.030(3) -0.009(3)
C13 0.111(5) 0.058(4) 0.074(4) 0.010(3) -0.054(4) 0.014(4)
C14 0.062(3) 0.045(3) 0.0273(19) 0.0116(18) 0.0186(19) 0.020(2)
C15 0.088(4) 0.065(3) 0.072(4) 0.037(3) 0.058(3) 0.030(3)
C16 0.027(2) 0.083(3) 0.0249(18) 0.009(2) 0.0044(15) 0.001(2)
C17 0.0275(19) 0.067(3) 0.0181(16) -0.0051(18) 0.0045(14) -0.0134(19)
O7 0.033(2) 0.035(3) 0.058(3) -0.008(2) -0.003(2) 0.0041(19)
O8 0.027(2) 0.026(2) 0.097(4) -0.011(3) 0.004(2) 0.0011(19)
N7 0.022(3) 0.034(4) 0.069(5) -0.020(4) -0.006(3) 0.006(3)
C35 0.024(3) 0.044(4) 0.043(4) -0.005(3) -0.006(3) 0.001(3)
C36 0.021(3) 0.050(6) 0.083(8) -0.004(5) -0.004(5) -0.005(4)
C37 0.023(4) 0.060(5) 0.153(10) -0.029(6) -0.004(5) -0.014(4)
C38 0.029(3) 0.044(4) 0.090(6) -0.023(4) 0.001(4) -0.007(3)
O7' 0.109(11) 0.184(15) 0.036(6) 0.008(9) -0.002(7) 0.064(11)
O8' 0.067(9) 0.120(10) 0.046(7) 0.013(6) 0.006(5) -0.028(7)
N7' 0.017(6) 0.054(9) 0.033(5) -0.012(7) 0.003(4) 0.003(7)
C35' 0.054(8) 0.085(11) 0.035(7) -0.012(7) -0.004(6) 0.044(8)
C36' 0.059(10) 0.047(8) 0.106(14) -0.041(9) -0.057(10) 0.022(7)
C37' 0.023(7) 0.046(11) 0.107(17) -0.015(10) 0.006(10) -0.014(7)
C38' 0.038(7) 0.065(9) 0.046(7) -0.023(7) -0.001(5) -0.013(6)
O9' 0.027(3) 0.040(3) 0.029(3) 0.005(2) 0.009(2) -0.009(2)

loop_
_atom_type_symbol
_atom_type_description
_atom_type_scat_dispersion_real
_atom_type_scat_dispersion_imag
_atom_type_scat_source
C C 0.0033 0.0016 'International Tables Vol C Tables 4.2.6.8 and 6.1.1.4'
H H 0.0000 0.0000 'International Tables Vol C Tables 4.2.6.8 and 6.1.1.4'
N N 0.0061 0.0033 'International Tables Vol C Tables 4.2.6.8 and 6.1.1.4'
O O 0.0106 0.0060 'International Tables Vol C Tables 4.2.6.8 and 6.1.1.4'
Pd Pd -0.9988 1.0072 'International Tables Vol C Tables 4.2.6.8 and 6.1.1.4'

loop_
_geom_angle_atom_site_label_1
_geom_angle_atom_site_label_2
_geom_angle_atom_site_label_3
_geom_angle
_geom_angle_site_symmetry_1
_geom_angle_site_symmetry_3
N4 Pd01 C29 159.72(11) . .
N4 Pd01 C30 158.51(12) . .
N5 Pd01 N4 81.51(10) . .
N5 Pd01 N6 176.03(11) . .
N5 Pd01 C29 80.88(11) . .
N5 Pd01 C30 97.88(11) . .
N6 Pd01 N4 96.21(10) . .
N6 Pd01 C29 100.76(11) . .
N6 Pd01 C30 85.44(12) . .
C30 Pd01 C29 35.95(13) . .
C18 N4 Pd01 128.3(2) . .
C18 N4 C26 119.3(3) . .
C26 N4 Pd01 111.99(19) . .
C25 N5 Pd01 114.25(19) . .
C27 N5 Pd01 121.7(2) . .
C27 N5 C25 123.9(3) . .
C31 N6 Pd01 123.0(2) . .
C31 N6 C34 111.0(3) . .
C34 N6 Pd01 125.6(2) . .
N4 C18 H18 119.0 . .
N4 C18 C19 121.9(3) . .
C19 C18 H18 119.0 . .
C18 C19 H19 120.0 . .
C20 C19 C18 119.9(3) . .
C20 C19 H19 120.0 . .
C19 C20 H20 120.0 . .
C19 C20 C21 120.1(3) . .
C21 C20 H20 120.0 . .
C20 C21 C22 124.0(3) . .
C20 C21 C26 117.3(3) . .
C22 C21 C26 118.7(3) . .
C21 C22 H22 120.2 . .
C23 C22 C21 119.5(3) . .
C23 C22 H22 120.2 . .
C22 C23 H23 119.0 . .
C22 C23 C24 122.0(3) . .
C24 C23 H23 119.0 . .
C23 C24 H24 119.9 . .
C25 C24 C23 120.2(3) . .
C25 C24 H24 119.9 . .
N5 C25 C26 114.2(3) . .
C24 C25 N5 127.6(3) . .
C24 C25 C26 118.2(3) . .
N4 C26 C21 121.3(3) . .
N4 C26 C25 117.3(3) . .
C21 C26 C25 121.4(3) . .
O4 C27 N5 126.0(3) . .
O4 C27 C28 120.3(3) . .
N5 C27 C28 113.7(3) . .
C27 C28 H28A 108.3 . .
C27 C28 H28B 108.3 . .
H28A C28 H28B 107.4 . .
C29 C28 C27 115.7(3) . .
C29 C28 H28A 108.3 . .
C29 C28 H28B 108.3 . .
Pd01 C29 H29 115.8 . .
C28 C29 Pd01 107.9(2) . .
C28 C29 H29 115.8 . .
C30 C29 Pd01 71.95(19) . .
C30 C29 C28 121.2(3) . .
C30 C29 H29 115.8 . .
Pd01 C30 H30A 107.7 . .
Pd01 C30 H30B 90.2 . .
C29 C30 Pd01 72.09(19) . .
C29 C30 H30A 120.0 . .
C29 C30 H30B 120.0 . .
H30A C30 H30B 120.0 . .
O5 C31 N6 125.1(3) . .
O5 C31 C32 125.1(3) . .
N6 C31 C32 109.9(3) . .
C31 C32 H32A 110.9 . .
C31 C32 H32B 110.9 . .
H32A C32 H32B 109.0 . .
C33 C32 C31 104.1(3) . .
C33 C32 H32A 110.9 . .
C33 C32 H32B 110.9 . .
C32 C33 H33A 111.0 . .
C32 C33 H33B 111.0 . .
H33A C33 H33B 109.0 . .
C34 C33 C32 104.0(3) . .
C34 C33 H33A 111.0 . .
C34 C33 H33B 111.0 . .
O6 C34 N6 124.9(3) . .
O6 C34 C33 125.3(3) . .
N6 C34 C33 109.8(3) . .
N1 Pd02 C12 159.83(18) . .
N1 Pd02 C13 161.67(18) . .
N2 Pd02 N1 81.34(11) . .
N2 Pd02 N3 174.17(12) . .
N2 Pd02 C12 81.03(19) . .
N2 Pd02 C13 97.2(2) . .
N3 Pd02 N1 92.93(12) . .
N3 Pd02 C12 104.80(19) . .
N3 Pd02 C13 87.9(2) . .
C13 Pd02 C12 32.5(2) . .
C1 N1 Pd02 127.7(2) . .
C1 N1 C9 119.5(3) . .
C9 N1 Pd02 112.6(2) . .
C8 N2 Pd02 114.2(2) . .
C10 N2 Pd02 122.1(2) . .
C10 N2 C8 123.8(3) . .
C14 N3 Pd02 127.5(3) . .
C14 N3 C17 111.0(3) . .
C17 N3 Pd02 121.4(3) . .
N1 C1 H1 119.0 . .
N1 C1 C2 122.1(3) . .
C2 C1 H1 119.0 . .
C1 C2 H2 120.1 . .
C3 C2 C1 119.7(3) . .
C3 C2 H2 120.1 . .
C2 C3 H3 120.0 . .
C2 C3 C4 120.0(3) . .
C4 C3 H3 120.0 . .
C3 C4 C9 117.5(3) . .
C5 C4 C3 123.9(3) . .
C5 C4 C9 118.6(3) . .
C4 C5 H5 120.3 . .
C6 C5 C4 119.3(3) . .
C6 C5 H5 120.3 . .
C5 C6 H6 119.0 . .
C5 C6 C7 122.1(3) . .
C7 C6 H6 119.0 . .
C6 C7 H7 119.8 . .
C8 C7 C6 120.5(3) . .
C8 C7 H7 119.8 . .
N2 C8 C9 114.0(3) . .
C7 C8 N2 128.1(3) . .
C7 C8 C9 118.0(3) . .
N1 C9 C4 121.1(3) . .
N1 C9 C8 117.3(3) . .
C4 C9 C8 121.5(3) . .
O1 C10 N2 125.9(3) . .
O1 C10 C11 119.9(3) . .
N2 C10 C11 114.2(3) . .
C10 C11 H11A 108.5 . .
C10 C11 H11B 108.5 . .
C10 C11 C12 115.2(3) . .
H11A C11 H11B 107.5 . .
C12 C11 H11A 108.5 . .
C12 C11 H11B 108.5 . .
Pd02 C12 H12 117.1 . .
C11 C12 Pd02 107.1(3) . .
C11 C12 H12 117.1 . .
C13 C12 Pd02 73.0(3) . .
C13 C12 C11 117.2(7) . .
C13 C12 H12 117.1 . .
Pd02 C13 H13A 106.9 . .
Pd02 C13 H13B 88.6 . .
C12 C13 Pd02 74.6(3) . .
C12 C13 H13A 120.0 . .
C12 C13 H13B 120.0 . .
H13A C13 H13B 120.0 . .
O2 C14 N3 125.1(4) . .
O2 C14 C15 126.4(4) . .
N3 C14 C15 108.4(4) . .
C14 C15 H15A 110.6 . .
C14 C15 H15B 110.6 . .
H15A C15 H15B 108.7 . .
C16 C15 C14 105.9(4) . .
C16 C15 H15A 110.6 . .
C16 C15 H15B 110.6 . .
C15 C16 H16A 111.0 . .
C15 C16 H16B 111.0 . .
C15 C16 C17 103.8(4) . .
H16A C16 H16B 109.0 . .
C17 C16 H16A 111.0 . .
C17 C16 H16B 111.0 . .
O3 C17 N3 124.3(3) . .
O3 C17 C16 125.1(4) . .
N3 C17 C16 110.5(4) . .
C35 N7 H7A 124.0 . .
C35 N7 C38 112.1(7) . .
C38 N7 H7A 124.0 . .
O7 C35 N7 123.2(7) . .
O7 C35 C36 127.7(8) . .
N7 C35 C36 109.1(7) . .
C35 C36 H36A 110.8 . .
C35 C36 H36B 110.8 . .
C35 C36 C37 104.8(7) . .
H36A C36 H36B 108.9 . .
C37 C36 H36A 110.8 . .
C37 C36 H36B 110.8 . .
C36 C37 H37A 110.7 . .
C36 C37 H37B 110.7 . .
C36 C37 C38 105.2(7) . .
H37A C37 H37B 108.8 . .
C38 C37 H37A 110.7 . .
C38 C37 H37B 110.7 . .
O8 C38 N7 124.7(7) . .
O8 C38 C37 126.8(7) . .
N7 C38 C37 108.4(7) . .
O7' O7' C35' 130(3) 5_656 .
O8' O8' C38' 34.8(12) 2_655 2_655
O8' O8' C38' 117.0(19) 2_655 .
C38' O8' C38' 151.8(10) . 2_655
C35' N7' H7' 121.0 . .
C38' N7' H7' 121.0 . .
C38' N7' C35' 118.0(13) . .
O7' C35' N7' 128.0(17) . .
O7' C35' C36' 125.0(16) . .
N7' C35' C36' 106.7(13) . .
C35' C36' H36C 110.7 . .
C35' C36' H36D 110.7 . .
C35' C36' C37' 105.4(11) . .
H36C C36' H36D 108.8 . .
C37' C36' H36C 110.7 . .
C37' C36' H36D 110.7 . .
C36' C37' H37C 111.8 . .
C36' C37' H37D 111.8 . .
H37C C37' H37D 109.5 . .
C38' C37' C36' 100.0(13) . .
C38' C37' H37C 111.8 . .
C38' C37' H37D 111.8 . .
O8' C38' O8' 28.2(10) . 2_655
O8' C38' N7' 125.5(13) . .
O8' C38' C37' 125.2(15) . .
N7' C38' O8' 151.2(11) . 2_655
N7' C38' C37' 109.3(13) . .
C37' C38' O8' 98.1(12) . 2_655

loop_
_geom_bond_atom_site_label_1
_geom_bond_atom_site_label_2
_geom_bond_distance
_geom_bond_site_symmetry_2
Pd01 N4 2.043(3) .
Pd01 N5 1.987(3) .
Pd01 N6 2.042(3) .
Pd01 C29 2.207(3) .
Pd01 C30 2.205(3) .
O4 C27 1.230(4) .
O5 C31 1.230(4) .
O6 C34 1.220(4) .
N4 C18 1.329(4) .
N4 C26 1.377(4) .
N5 C25 1.411(4) .
N5 C27 1.359(4) .
N6 C31 1.372(4) .
N6 C34 1.382(4) .
C18 H18 0.9500 .
C18 C19 1.401(5) .
C19 H19 0.9500 .
C19 C20 1.360(5) .
C20 H20 0.9500 .
C20 C21 1.410(4) .
C21 C22 1.412(5) .
C21 C26 1.420(4) .
C22 H22 0.9500 .
C22 C23 1.370(5) .
C23 H23 0.9500 .
C23 C24 1.415(4) .
C24 H24 0.9500 .
C24 C25 1.386(4) .
C25 C26 1.421(4) .
C27 C28 1.524(4) .
C28 H28A 0.9900 .
C28 H28B 0.9900 .
C28 C29 1.505(4) .
C29 H29 1.0000 .
C29 C30 1.362(5) .
C30 H30A 0.9500 .
C30 H30B 0.9500 .
C31 C32 1.518(5) .
C32 H32A 0.9900 .
C32 H32B 0.9900 .
C32 C33 1.518(5) .
C33 H33A 0.9900 .
C33 H33B 0.9900 .
C33 C34 1.512(5) .
Pd02 N1 2.036(3) .
Pd02 N2 1.996(3) .
Pd02 N3 2.025(3) .
Pd02 C12 2.202(5) .
Pd02 C13 2.185(5) .
O1 C10 1.239(4) .
O2 C14 1.213(6) .
O3 C17 1.232(5) .
N1 C1 1.326(4) .
N1 C9 1.374(4) .
N2 C8 1.416(4) .
N2 C10 1.339(4) .
N3 C14 1.368(5) .
N3 C17 1.380(5) .
C1 H1 0.9500 .
C1 C2 1.403(5) .
C2 H2 0.9500 .
C2 C3 1.363(5) .
C3 H3 0.9500 .
C3 C4 1.411(5) .
C4 C5 1.410(5) .
C4 C9 1.420(5) .
C5 H5 0.9500 .
C5 C6 1.367(5) .
C6 H6 0.9500 .
C6 C7 1.415(5) .
C7 H7 0.9500 .
C7 C8 1.376(5) .
C8 C9 1.421(4) .
C10 C11 1.520(5) .
C11 H11A 0.9900 .
C11 H11B 0.9900 .
C11 C12 1.539(7) .
C12 H12 1.0000 .
C12 C13 1.227(8) .
C13 H13A 0.9500 .
C13 H13B 0.9500 .
C14 C15 1.535(7) .
C15 H15A 0.9900 .
C15 H15B 0.9900 .
C15 C16 1.484(7) .
C16 H16A 0.9900 .
C16 H16B 0.9900 .
C16 C17 1.513(5) .
O7 C35 1.202(8) .
O8 C38 1.229(8) .
N7 H7A 0.8800 .
N7 C35 1.390(9) .
N7 C38 1.390(10) .
C35 C36 1.510(12) .
C36 H36A 0.9900 .
C36 H36B 0.9900 .
C36 C37 1.516(14) .
C37 H37A 0.9900 .
C37 H37B 0.9900 .
C37 C38 1.519(10) .
O7' O7' 1.03(2) 5_656
O7' C35' 1.167(18) .
O8' O8' 0.971(19) 2_655
O8' C38' 1.174(16) .
O8' C38' 1.832(17) 2_655
N7' H7' 0.8800 .
N7' C35' 1.355(18) .
N7' C38' 1.353(19) .
C35' C36' 1.50(2) .
C36' H36C 0.9900 .
C36' H36D 0.9900 .
C36' C37' 1.65(3) .
C37' H37C 0.9900 .
C37' H37D 0.9900 .
C37' C38' 1.53(2) .
C38' O8' 1.832(17) 2_655

loop_
_geom_torsion_atom_site_label_1
_geom_torsion_atom_site_label_2
_geom_torsion_atom_site_label_3
_geom_torsion_atom_site_label_4
_geom_torsion
_geom_torsion_site_symmetry_1
_geom_torsion_site_symmetry_4
Pd01 N4 C18 C19 -169.1(2) . .
Pd01 N4 C26 C21 172.7(2) . .
Pd01 N4 C26 C25 -7.6(3) . .
Pd01 N5 C25 C24 -174.3(3) . .
Pd01 N5 C25 C26 5.1(3) . .
Pd01 N5 C27 O4 -176.7(3) . .
Pd01 N5 C27 C28 2.2(4) . .
Pd01 N6 C31 O5 7.0(5) . .
Pd01 N6 C31 C32 -171.5(2) . .
Pd01 N6 C34 O6 -2.7(5) . .
Pd01 N6 C34 C33 178.7(2) . .
O4 C27 C28 C29 177.5(3) . .
O5 C31 C32 C33 173.2(4) . .
N4 C18 C19 C20 -2.5(5) . .
N5 C25 C26 N4 1.9(4) . .
N5 C25 C26 C21 -178.5(3) . .
N5 C27 C28 C29 -1.6(4) . .
N6 C31 C32 C33 -8.3(4) . .
C18 N4 C26 C21 -0.6(4) . .
C18 N4 C26 C25 179.0(3) . .
C18 C19 C20 C21 -0.5(5) . .
C19 C20 C21 C22 -178.1(3) . .
C19 C20 C21 C26 2.7(5) . .
C20 C21 C22 C23 -178.6(3) . .
C20 C21 C26 N4 -2.2(5) . .
C20 C21 C26 C25 178.1(3) . .
C21 C22 C23 C24 0.0(5) . .
C22 C21 C26 N4 178.6(3) . .
C22 C21 C26 C25 -1.1(5) . .
C22 C23 C24 C25 -0.1(5) . .
C23 C24 C25 N5 179.0(3) . .
C23 C24 C25 C26 -0.4(4) . .
C24 C25 C26 N4 -178.6(3) . .
C24 C25 C26 C21 1.0(4) . .
C25 N5 C27 O4 -1.8(5) . .
C25 N5 C27 C28 177.2(3) . .
C26 N4 C18 C19 3.0(5) . .
C26 C21 C22 C23 0.5(5) . .
C27 N5 C25 C24 10.4(5) . .
C27 N5 C25 C26 -170.2(3) . .
C27 C28 C29 Pd01 0.4(4) . .
C27 C28 C29 C30 79.7(4) . .
C28 C29 C30 Pd01 -100.5(3) . .
C31 N6 C34 O6 -176.0(3) . .
C31 N6 C34 C33 5.5(4) . .
C31 C32 C33 C34 10.7(4) . .
C32 C33 C34 O6 171.1(4) . .
C32 C33 C34 N6 -10.3(4) . .
C34 N6 C31 O5 -179.5(3) . .
C34 N6 C31 C32 1.9(4) . .
Pd02 N1 C1 C2 -172.3(3) . .
Pd02 N1 C9 C4 172.8(2) . .
Pd02 N1 C9 C8 -6.5(4) . .
Pd02 N2 C8 C7 -174.6(3) . .
Pd02 N2 C8 C9 4.3(3) . .
Pd02 N2 C10 O1 -178.1(3) . .
Pd02 N2 C10 C11 1.1(4) . .
Pd02 N3 C14 O2 -0.7(6) . .
Pd02 N3 C14 C15 177.6(3) . .
Pd02 N3 C17 O3 4.9(5) . .
Pd02 N3 C17 C16 -176.9(2) . .
O1 C10 C11 C12 173.5(4) . .
O2 C14 C15 C16 -179.2(4) . .
N1 C1 C2 C3 -0.1(6) . .
N2 C8 C9 N1 1.6(4) . .
N2 C8 C9 C4 -177.7(3) . .
N2 C10 C11 C12 -5.8(6) . .
N3 C14 C15 C16 2.5(5) . .
C1 N1 C9 C4 -3.0(5) . .
C1 N1 C9 C8 177.7(3) . .
C1 C2 C3 C4 -2.4(6) . .
C2 C3 C4 C5 -178.4(3) . .
C2 C3 C4 C9 2.1(5) . .
C3 C4 C5 C6 178.9(3) . .
C3 C4 C9 N1 0.6(5) . .
C3 C4 C9 C8 179.9(3) . .
C4 C5 C6 C7 1.2(5) . .
C5 C4 C9 N1 -178.9(3) . .
C5 C4 C9 C8 0.4(5) . .
C5 C6 C7 C8 0.5(5) . .
C6 C7 C8 N2 177.1(3) . .
C6 C7 C8 C9 -1.8(5) . .
C7 C8 C9 N1 -179.3(3) . .
C7 C8 C9 C4 1.4(5) . .
C8 N2 C10 O1 0.3(6) . .
C8 N2 C10 C11 179.6(3) . .
C9 N1 C1 C2 2.8(5) . .
C9 C4 C5 C6 -1.6(5) . .
C10 N2 C8 C7 6.8(5) . .
C10 N2 C8 C9 -174.3(3) . .
C10 C11 C12 Pd02 7.0(5) . .
C10 C11 C12 C13 86.3(6) . .
C11 C12 C13 Pd02 -100.9(4) . .
C14 N3 C17 O3 -172.7(4) . .
C14 N3 C17 C16 5.5(4) . .
C14 C15 C16 C17 0.6(5) . .
C15 C16 C17 O3 174.6(4) . .
C15 C16 C17 N3 -3.6(5) . .
C17 N3 C14 O2 176.8(4) . .
C17 N3 C14 C15 -4.9(5) . .
O7 C35 C36 C37 174.5(8) . .
N7 C35 C36 C37 -5.5(11) . .
C35 N7 C38 O8 -176.0(8) . .
C35 N7 C38 C37 1.7(11) . .
C35 C36 C37 C38 6.2(12) . .
C36 C37 C38 O8 172.6(10) . .
C36 C37 C38 N7 -5.1(12) . .
C38 N7 C35 O7 -177.6(7) . .
C38 N7 C35 C36 2.4(11) . .
O7' O7' C35' N7' -170(3) 5_656 .
O7' O7' C35' C36' 3(4) 5_656 .
O7' C35' C36' C37' 177.9(17) . .
O8' O8' C38' N7' -161.4(13) 2_655 .
O8' O8' C38' C37' 18(2) 2_655 .
N7' C35' C36' C37' -8.1(16) . .
C35' N7' C38' O8' 161(2) . 2_655
C35' N7' C38' O8' 178.8(16) . .
C35' N7' C38' C37' -1(2) . .
C35' C36' C37' C38' 7.2(16) . .
C36' C37' C38' O8' -175.2(11) . 2_655
C36' C37' C38' O8' 176.2(16) . .
C36' C37' C38' N7' -4.1(17) . .
C38' O8' C38' O8' -3(3) 2_655 2_655
C38' O8' C38' N7' -164(2) 2_655 .
C38' O8' C38' C37' 15(4) 2_655 .
C38' N7' C35' O7' 179.9(18) . .
C38' N7' C35' C36' 6.1(19) . .
